data_4026919
loop_
_publ_author_name
'Mark A. Honey'
'Raffaele Pasceri'
'William Lewis'
'Christopher J. Moody'

_publ_section_title
;
 Diverse Trifluoromethyl Heterocycles from a Single Precursor
;
_journal_name_full 'Journal of Organic Chemistry'
_journal_page_first 1396
_journal_page_last 1405
_journal_paper_doi 10.1021/jo202201w
_journal_volume 77
_journal_year 2012
_chemical_formula_moiety 'C13 H9 Br F3 N O3'
_chemical_formula_sum 'C13 H9 Br F3 N O3'
_chemical_formula_weight 364.12
_chemical_name_systematic
; 
 ? 
;
_space_group_IT_number 14
_symmetry_cell_setting monoclinic
_symmetry_space_group_name_Hall '-P 2ybc'
_symmetry_space_group_name_H-M 'P 1 21/c 1'
_atom_sites_solution_hydrogens mixed
_atom_sites_solution_primary iterative
_atom_sites_solution_secondary difmap
_audit_creation_method 'enCIFer editing of SHELXL-97 created file'
_cell_angle_alpha 90.00
_cell_angle_beta 111.752(4)
_cell_angle_gamma 90.00
_cell_formula_units_Z 4
_cell_length_a 11.6332(4)
_cell_length_b 7.9560(2)
_cell_length_c 15.6028(4)
_cell_measurement_reflns_used 10828
_cell_measurement_temperature 90(2)
_cell_measurement_theta_max 74.40
_cell_measurement_theta_min 4.09
_cell_volume 1341.27(8)
_computing_cell_refinement
;
CrysAlisPro, Agilent Technologies,
Version 1.171.35.11 (release 16-05-2011 CrysAlis171 .NET)
(compiled May 16 2011,17:55:39)
;
_computing_data_collection
;
CrysAlisPro, Agilent Technologies,
Version 1.171.35.11 (release 16-05-2011 CrysAlis171 .NET)
(compiled May 16 2011,17:55:39)
;
_computing_data_reduction
;
CrysAlisPro, Agilent Technologies,
Version 1.171.35.11 (release 16-05-2011 CrysAlis171 .NET)
(compiled May 16 2011,17:55:39)
;
_computing_molecular_graphics ' ? '
_computing_publication_material 'enCIFer(Allen et al.,2004);PLATON(Spek,2003)'
_computing_structure_refinement 'SHELXL97 (Sheldrick, 2008)'
_computing_structure_solution
;
  Olex2 1.1
  (compiled 2011.09.07 svn.r1971, GUI svn.r3853)
;
_diffrn_ambient_temperature 90(2)
_diffrn_detector_area_resol_mean 10.3613
_diffrn_measured_fraction_theta_full 1.000
_diffrn_measured_fraction_theta_max 0.987
_diffrn_measurement_device_type 'SuperNova, Single source at offset), Atlas'
_diffrn_measurement_method '\w scans'
_diffrn_radiation_monochromator mirror
_diffrn_radiation_source 'SuperNova (Cu) x-ray Source'
_diffrn_radiation_type 'Cu K\a'
_diffrn_radiation_wavelength 1.54184
_diffrn_reflns_av_R_equivalents 0.0246
_diffrn_reflns_av_sigmaI/netI 0.0111
_diffrn_reflns_limit_h_max 14
_diffrn_reflns_limit_h_min -14
_diffrn_reflns_limit_k_max 9
_diffrn_reflns_limit_k_min -9
_diffrn_reflns_limit_l_max 19
_diffrn_reflns_limit_l_min -19
_diffrn_reflns_number 18843
_diffrn_reflns_theta_full 67.50
_diffrn_reflns_theta_max 74.57
_diffrn_reflns_theta_min 4.09
_diffrn_standards_decay_% 0
_diffrn_standards_number 0
_exptl_absorpt_coefficient_mu 4.638
_exptl_absorpt_correction_T_max 1.188
_exptl_absorpt_correction_T_min 0.352
_exptl_absorpt_correction_type gaussian
_exptl_absorpt_process_details
;
CrysAlisPro, Agilent Technologies,
Version 1.171.35.11 (release 16-05-2011 CrysAlis171 .NET)
(compiled May 16 2011,17:55:39)
numerical absorption correction based on gaussian integration over
            a multifaceted crystal model
;
_exptl_crystal_colour colourless
_exptl_crystal_density_diffrn 1.803
_exptl_crystal_description plate
_exptl_crystal_F_000 720
_exptl_crystal_size_max 0.3699
_exptl_crystal_size_mid 0.2290
_exptl_crystal_size_min 0.0198
_refine_diff_density_max 0.751
_refine_diff_density_min -0.459
_refine_diff_density_rms 0.086
_refine_ls_extinction_method none
_refine_ls_goodness_of_fit_ref 1.155
_refine_ls_hydrogen_treatment constr
_refine_ls_matrix_type full
_refine_ls_number_parameters 191
_refine_ls_number_reflns 2713
_refine_ls_number_restraints 0
_refine_ls_restrained_S_all 1.155
_refine_ls_R_factor_all 0.0340
_refine_ls_R_factor_gt 0.0326
_refine_ls_shift/su_max 0.001
_refine_ls_shift/su_mean 0.000
_refine_ls_structure_factor_coef Fsqd
_refine_ls_weighting_details 'calc w=1/[\s^2^(Fo^2^)+(0.0216P)^2^+4.6276P] where P=(Fo^2^+2Fc^2^)/3'
_refine_ls_weighting_scheme calc
_refine_ls_wR_factor_gt 0.0857
_refine_ls_wR_factor_ref 0.0863
_reflns_number_gt 2567
_reflns_number_total 2713
_reflns_threshold_expression I>2\s(I)
_cod_data_source_file jo202201w_si_002_5b.cif
_cod_data_source_block RPCJMB
_cod_original_cell_volume 1341.27(7)
_cod_original_sg_symbol_H-M 'P 21/c'
_cod_database_code 4026919
_nottingham_internal_coll_name RPCJMB
_nottingham_internal_coll_number 10484
_nottingham_internal_coll_client RP/CJM
_nottingham_internal_coll_type custom
_nottingham_internal_coll_frame_time '12.0000 and 3.0000'
_nottingham_internal_coll_frame_width 1.0000
_nottingham_internal_coll_frame_method '\w scans'
_nottingham_internal_coll_user WL
_nottingham_internal_coll_date 10/6/2011
_nottingham_internal_process_user WL
_nottingham_internal_process_date 13/06/2011
_nottingham_internal_solution_user WL
_nottingham_internal_solution_date 13/6/2011
_nottingham_internal_refinement_user WL
_nottingham_internal_refinement_date 11/10/2011
_nottingham_internal_validation_user WL
_nottingham_internal_validation_date 12/10/2011
_nottingham_internal_archive_date 12/10/2011

loop_
_symmetry_equiv_pos_as_xyz
'x, y, z'
'-x, y+1/2, -z+1/2'
'-x, -y, -z'
'x, -y-1/2, z-1/2'

loop_
_atom_site_label
_atom_site_type_symbol
_atom_site_fract_x
_atom_site_fract_y
_atom_site_fract_z
_atom_site_U_iso_or_equiv
_atom_site_adp_type
_atom_site_occupancy
_atom_site_symmetry_multiplicity
_atom_site_calc_flag
_atom_site_refinement_flags
O1 O 0.53011(18) 0.8846(3) 0.36063(14) 0.0170(4) Uani 1 1 d .
C2 C 0.5380(3) 0.7973(4) 0.43720(19) 0.0165(6) Uani 1 1 d .
N3 N 0.6451(2) 0.7252(3) 0.47840(17) 0.0169(5) Uani 1 1 d .
C4 C 0.7125(3) 0.7676(4) 0.4256(2) 0.0167(6) Uani 1 1 d .
C5 C 0.6427(3) 0.8645(4) 0.3534(2) 0.0174(6) Uani 1 1 d .
C6 C 0.4333(3) 0.7921(4) 0.4679(2) 0.0170(6) Uani 1 1 d .
C7 C 0.3196(3) 0.8755(4) 0.42620(19) 0.0172(6) Uani 1 1 d .
C8 C 0.2266(3) 0.8586(4) 0.4619(2) 0.0212(6) Uani 1 1 d .
H8 H 0.1495 0.9138 0.4327 0.025 Uiso 1 1 calc R
C9 C 0.2463(3) 0.7618(4) 0.5400(2) 0.0218(6) Uani 1 1 d .
H9 H 0.1828 0.7512 0.5643 0.026 Uiso 1 1 calc R
C10 C 0.3587(3) 0.6804(4) 0.5827(2) 0.0209(6) Uani 1 1 d .
H10 H 0.3726 0.6147 0.6365 0.025 Uiso 1 1 calc R
C11 C 0.4503(3) 0.6952(4) 0.5467(2) 0.0181(6) Uani 1 1 d .
H11 H 0.5267 0.6384 0.5761 0.022 Uiso 1 1 calc R
Br12 Br 0.27894(3) 1.01173(4) 0.31907(2) 0.02344(11) Uani 1 1 d .
C13 C 0.8447(3) 0.7124(4) 0.4528(2) 0.0209(6) Uani 1 1 d .
F14 F 0.86261(17) 0.6129(3) 0.39034(13) 0.0284(4) Uani 1 1 d .
F15 F 0.92187(16) 0.8431(3) 0.46536(14) 0.0291(4) Uani 1 1 d .
F16 F 0.88210(17) 0.6275(3) 0.53214(13) 0.0314(5) Uani 1 1 d .
C17 C 0.6596(3) 0.9545(4) 0.2763(2) 0.0185(6) Uani 1 1 d .
O18 O 0.5822(2) 1.0447(3) 0.22341(14) 0.0223(5) Uani 1 1 d .
O19 O 0.77122(19) 0.9219(3) 0.27572(15) 0.0225(5) Uani 1 1 d .
C20 C 0.8032(3) 1.0093(5) 0.2048(2) 0.0260(7) Uani 1 1 d .
H20A H 0.7719 1.1262 0.1976 0.031 Uiso 1 1 calc R
H20B H 0.7659 0.9510 0.1448 0.031 Uiso 1 1 calc R
C21 C 0.9410(3) 1.0084(5) 0.2359(2) 0.0288(7) Uani 1 1 d .
H21A H 0.9659 1.0651 0.1898 0.043 Uiso 1 1 calc R
H21B H 0.9708 0.8921 0.2433 0.043 Uiso 1 1 calc R
H21C H 0.9767 1.0674 0.2950 0.043 Uiso 1 1 calc R

loop_
_atom_site_aniso_label
_atom_site_aniso_U_11
_atom_site_aniso_U_22
_atom_site_aniso_U_33
_atom_site_aniso_U_23
_atom_site_aniso_U_13
_atom_site_aniso_U_12
O1 0.0177(10) 0.0171(10) 0.0170(10) 0.0000(8) 0.0074(8) 0.0004(8)
C2 0.0211(14) 0.0131(14) 0.0149(13) -0.0030(11) 0.0062(11) -0.0021(11)
N3 0.0179(12) 0.0171(12) 0.0168(12) -0.0006(10) 0.0078(10) -0.0003(10)
C4 0.0188(14) 0.0149(14) 0.0173(13) -0.0009(11) 0.0077(11) -0.0013(11)
C5 0.0175(13) 0.0165(14) 0.0183(14) -0.0016(11) 0.0069(11) -0.0005(11)
C6 0.0182(14) 0.0156(14) 0.0185(14) -0.0042(11) 0.0081(11) -0.0023(11)
C7 0.0204(14) 0.0155(14) 0.0147(13) -0.0017(11) 0.0053(11) -0.0005(11)
C8 0.0178(14) 0.0210(15) 0.0239(15) -0.0041(13) 0.0067(12) 0.0010(12)
C9 0.0226(15) 0.0225(16) 0.0245(15) -0.0061(13) 0.0135(13) -0.0037(12)
C10 0.0254(15) 0.0184(15) 0.0207(15) -0.0002(12) 0.0107(12) -0.0027(12)
C11 0.0195(14) 0.0164(14) 0.0186(14) -0.0014(11) 0.0072(11) -0.0005(11)
Br12 0.02024(17) 0.02733(19) 0.02195(18) 0.00548(13) 0.00689(13) 0.00433(12)
C13 0.0198(14) 0.0239(16) 0.0204(14) 0.0028(12) 0.0092(12) 0.0021(12)
F14 0.0269(10) 0.0310(11) 0.0304(10) -0.0042(8) 0.0141(8) 0.0078(8)
F15 0.0185(9) 0.0287(10) 0.0389(11) -0.0012(9) 0.0094(8) -0.0046(8)
F16 0.0237(9) 0.0471(13) 0.0244(10) 0.0161(9) 0.0099(8) 0.0118(9)
C17 0.0207(14) 0.0175(14) 0.0183(14) -0.0030(12) 0.0082(12) -0.0016(12)
O18 0.0238(11) 0.0240(11) 0.0180(10) 0.0037(9) 0.0063(9) 0.0019(9)
O19 0.0217(11) 0.0284(12) 0.0207(11) 0.0069(9) 0.0116(9) 0.0025(9)
C20 0.0236(16) 0.0372(19) 0.0200(15) 0.0088(14) 0.0113(13) -0.0005(14)
C21 0.0259(17) 0.0337(19) 0.0285(17) 0.0028(15) 0.0118(14) -0.0033(14)

loop_
_atom_type_symbol
_atom_type_description
_atom_type_scat_dispersion_real
_atom_type_scat_dispersion_imag
_atom_type_scat_source
C C 0.0181 0.0091 'International Tables Vol C Tables 4.2.6.8 and 6.1.1.4'
H H 0.0000 0.0000 'International Tables Vol C Tables 4.2.6.8 and 6.1.1.4'
N N 0.0311 0.0180 'International Tables Vol C Tables 4.2.6.8 and 6.1.1.4'
O O 0.0492 0.0322 'International Tables Vol C Tables 4.2.6.8 and 6.1.1.4'
F F 0.0727 0.0534 'International Tables Vol C Tables 4.2.6.8 and 6.1.1.4'
Br Br -0.6763 1.2805 'International Tables Vol C Tables 4.2.6.8 and 6.1.1.4'

loop_
_geom_angle_atom_site_label_1
_geom_angle_atom_site_label_2
_geom_angle_atom_site_label_3
_geom_angle
C2 O1 C5 105.1(2)
N3 C2 O1 113.6(2)
N3 C2 C6 125.7(3)
O1 C2 C6 120.7(3)
C2 N3 C4 104.4(2)
C5 C4 N3 109.8(3)
C5 C4 C13 129.5(3)
N3 C4 C13 120.7(3)
C4 C5 O1 107.1(2)
C4 C5 C17 137.2(3)
O1 C5 C17 115.6(2)
C11 C6 C7 118.0(3)
C11 C6 C2 116.0(3)
C7 C6 C2 126.0(3)
C8 C7 C6 120.3(3)
C8 C7 Br12 115.5(2)
C6 C7 Br12 124.2(2)
C9 C8 C7 120.3(3)
C9 C8 H8 119.8
C7 C8 H8 119.8
C8 C9 C10 120.0(3)
C8 C9 H9 120.0
C10 C9 H9 120.0
C11 C10 C9 119.7(3)
C11 C10 H10 120.1
C9 C10 H10 120.1
C10 C11 C6 121.6(3)
C10 C11 H11 119.2
C6 C11 H11 119.2
F14 C13 F16 107.0(3)
F14 C13 F15 106.9(2)
F16 C13 F15 106.7(3)
F14 C13 C4 112.8(3)
F16 C13 C4 111.0(2)
F15 C13 C4 112.0(3)
O18 C17 O19 126.6(3)
O18 C17 C5 123.8(3)
O19 C17 C5 109.7(3)
C17 O19 C20 115.8(2)
O19 C20 C21 107.2(3)
O19 C20 H20A 110.3
C21 C20 H20A 110.3
O19 C20 H20B 110.3
C21 C20 H20B 110.3
H20A C20 H20B 108.5
C20 C21 H21A 109.5
C20 C21 H21B 109.5
H21A C21 H21B 109.5
C20 C21 H21C 109.5
H21A C21 H21C 109.5
H21B C21 H21C 109.5

loop_
_geom_bond_atom_site_label_1
_geom_bond_atom_site_label_2
_geom_bond_distance
O1 C2 1.355(3)
O1 C5 1.365(3)
C2 N3 1.305(4)
C2 C6 1.466(4)
N3 C4 1.374(4)
C4 C5 1.358(4)
C4 C13 1.502(4)
C5 C17 1.474(4)
C6 C11 1.401(4)
C6 C7 1.406(4)
C7 C8 1.395(4)
C7 Br12 1.899(3)
C8 C9 1.387(5)
C8 H8 0.9500
C9 C10 1.389(5)
C9 H9 0.9500
C10 C11 1.381(4)
C10 H10 0.9500
C11 H11 0.9500
C13 F14 1.331(4)
C13 F16 1.333(4)
C13 F15 1.339(4)
C17 O18 1.206(4)
C17 O19 1.328(4)
O19 C20 1.467(4)
C20 C21 1.492(5)
C20 H20A 0.9900
C20 H20B 0.9900
C21 H21A 0.9800
C21 H21B 0.9800
C21 H21C 0.9800

loop_
_geom_torsion_atom_site_label_1
_geom_torsion_atom_site_label_2
_geom_torsion_atom_site_label_3
_geom_torsion_atom_site_label_4
_geom_torsion
C5 O1 C2 N3 0.2(3)
C5 O1 C2 C6 179.2(3)
O1 C2 N3 C4 0.0(3)
C6 C2 N3 C4 -178.9(3)
C2 N3 C4 C5 -0.2(3)
C2 N3 C4 C13 177.8(3)
N3 C4 C5 O1 0.3(3)
C13 C4 C5 O1 -177.5(3)
N3 C4 C5 C17 176.8(3)
C13 C4 C5 C17 -0.9(6)
C2 O1 C5 C4 -0.3(3)
C2 O1 C5 C17 -177.7(2)
N3 C2 C6 C11 -2.5(4)
O1 C2 C6 C11 178.7(3)
N3 C2 C6 C7 177.0(3)
O1 C2 C6 C7 -1.8(4)
C11 C6 C7 C8 -1.2(4)
C2 C6 C7 C8 179.4(3)
C11 C6 C7 Br12 -179.8(2)
C2 C6 C7 Br12 0.7(4)
C6 C7 C8 C9 1.2(5)
Br12 C7 C8 C9 179.9(2)
C7 C8 C9 C10 -0.3(5)
C8 C9 C10 C11 -0.5(5)
C9 C10 C11 C6 0.5(5)
C7 C6 C11 C10 0.3(4)
C2 C6 C11 C10 179.9(3)
C5 C4 C13 F14 -64.3(4)
N3 C4 C13 F14 118.2(3)
C5 C4 C13 F16 175.6(3)
N3 C4 C13 F16 -1.9(4)
C5 C4 C13 F15 56.4(4)
N3 C4 C13 F15 -121.1(3)
C4 C5 C17 O18 -174.3(3)
O1 C5 C17 O18 2.0(4)
C4 C5 C17 O19 5.0(5)
O1 C5 C17 O19 -178.7(2)
O18 C17 O19 C20 1.9(5)
C5 C17 O19 C20 -177.4(3)
C17 O19 C20 C21 159.5(3)

loop_
_cod_related_entry_id
_cod_related_entry_database
_cod_related_entry_code
1 ChemSpider 30659453
